data_4117676
loop_
_publ_author_name
'Zhiguo Zhou'
'Atsushi Wakamiya'
'Tomokatsu Kushida'
'Shigehiro Yamaguchi'

_publ_section_title
;
 Planarized Triarylboranes: Stabilization by Structural Constraint and
 Their Plane-to-Bowl Conversion
;
_journal_name_full 'Journal of the American Chemical Society'
_journal_page_first 4529
_journal_page_last 4532
_journal_paper_doi 10.1021/ja211944q
_journal_volume 134
_journal_year 2012
_chemical_formula_sum 'C33 H45 B F N3 S'
_chemical_formula_weight 545.59
_chemical_name_systematic
; 
 ? 
;
_space_group_IT_number 14
_symmetry_cell_setting monoclinic
_symmetry_space_group_name_Hall '-P 2yn'
_symmetry_space_group_name_H-M 'P 1 21/n 1'
_atom_sites_solution_hydrogens geom
_atom_sites_solution_primary direct
_atom_sites_solution_secondary difmap
_audit_creation_method SHELXL-97
_cell_angle_alpha 90.00
_cell_angle_beta 99.533(2)
_cell_angle_gamma 90.00
_cell_formula_units_Z 4
_cell_length_a 10.5692(7)
_cell_length_b 15.5985(11)
_cell_length_c 18.1840(12)
_cell_measurement_reflns_used 3213
_cell_measurement_temperature 100(2)
_cell_measurement_theta_max 28.5
_cell_measurement_theta_min 2.20
_cell_volume 2956.5(3)
_computing_molecular_graphics 'ORTEP 3 for windows'
_computing_structure_refinement 'SHELXL-97 (Sheldrick, 1997)'
_computing_structure_solution 'SHELXS-97 (Sheldrick, 1990)'
_diffrn_ambient_temperature 100(2)
_diffrn_measured_fraction_theta_full 0.998
_diffrn_measured_fraction_theta_max 0.998
_diffrn_measurement_device_type 'Bruker SMART APAX '
_diffrn_radiation_monochromator graphite
_diffrn_radiation_source 'fine-focus sealed tube'
_diffrn_radiation_type MoKa
_diffrn_radiation_wavelength 0.71073
_diffrn_reflns_av_R_equivalents 0.0365
_diffrn_reflns_av_sigmaI/netI 0.0669
_diffrn_reflns_limit_h_max 8
_diffrn_reflns_limit_h_min -12
_diffrn_reflns_limit_k_max 18
_diffrn_reflns_limit_k_min -18
_diffrn_reflns_limit_l_max 22
_diffrn_reflns_limit_l_min -19
_diffrn_reflns_number 15189
_diffrn_reflns_theta_full 25.49
_diffrn_reflns_theta_max 25.49
_diffrn_reflns_theta_min 1.73
_exptl_absorpt_coefficient_mu 0.143
_exptl_absorpt_correction_T_max 0.9789
_exptl_absorpt_correction_T_min 0.9651
_exptl_absorpt_correction_type empirical
_exptl_absorpt_process_details SADABS
_exptl_crystal_colour colorless
_exptl_crystal_density_diffrn 1.226
_exptl_crystal_description block
_exptl_crystal_F_000 1176
_exptl_crystal_size_max 0.25
_exptl_crystal_size_mid 0.20
_exptl_crystal_size_min 0.15
_refine_diff_density_max 0.361
_refine_diff_density_min -0.281
_refine_diff_density_rms 0.043
_refine_ls_extinction_coef none
_refine_ls_extinction_method none
_refine_ls_goodness_of_fit_ref 1.021
_refine_ls_hydrogen_treatment mixed
_refine_ls_matrix_type full
_refine_ls_number_parameters 398
_refine_ls_number_reflns 5484
_refine_ls_number_restraints 0
_refine_ls_restrained_S_all 1.021
_refine_ls_R_factor_all 0.0690
_refine_ls_R_factor_gt 0.0433
_refine_ls_shift/su_max 0.000
_refine_ls_shift/su_mean 0.000
_refine_ls_structure_factor_coef Fsqd
_refine_ls_weighting_details 'calc w=1/[?^2^(Fo^2^)+(0.0250P)^2^+0.0000P] where P=(Fo^2^+2Fc^2^)/3'
_refine_ls_weighting_scheme calc
_refine_ls_wR_factor_gt 0.0777
_refine_ls_wR_factor_ref 0.0823
_reflns_number_gt 3759
_reflns_number_total 5484
_reflns_threshold_expression >2sigma(I)
_cod_data_source_file ja211944q_si_002_4.cif
_cod_data_source_block compd1F
_cod_database_code 4117676

loop_
_publ_contact_author_name
_publ_contact_author_address
_publ_contact_author_email
_publ_contact_author_fax
_publ_contact_author_phone
' Atsushi Wakamiya '
; 
    Institute for Chemical Research, Kyoto Unversity, and JST-PRESTO,
  Uji, Kyoto 611-0011, Japan 
;
' wakamiya@chem.nagoya-u.ac.jp' ' +81-774-38-3173 ' ' +81-774-38-3178 '
' Shigehiro Yamaguchi '
; 
    Department of Chemistry, Graduate School of Science, Nagoya University, 
    Furo, Chikusa, Nagoya 464-8602, Japan
;
' yamaguchi@chem.nagoya-u.ac.jp' ' +81-52-789-2291 ' ' +81-52-789-5947 '

loop_
_symmetry_equiv_pos_as_xyz
'x, y, z'
'-x+1/2, y+1/2, -z+1/2'
'-x, -y, -z'
'x-1/2, -y-1/2, z-1/2'

loop_
_atom_site_label
_atom_site_type_symbol
_atom_site_fract_x
_atom_site_fract_y
_atom_site_fract_z
_atom_site_U_iso_or_equiv
_atom_site_adp_type
_atom_site_occupancy
_atom_site_symmetry_multiplicity
_atom_site_calc_flag
_atom_site_refinement_flags
_atom_site_disorder_assembly
_atom_site_disorder_group
B1 B 0.6096(2) 0.32007(13) 0.38361(12) 0.0209(5) Uani 1 1 d . . .
C1 C 0.61887(18) 0.23647(11) 0.43619(9) 0.0209(5) Uani 1 1 d . . .
C2 C 0.51331(18) 0.21169(12) 0.46963(10) 0.0224(5) Uani 1 1 d . . .
C3 C 0.5194(2) 0.13605(12) 0.51095(10) 0.0282(5) Uani 1 1 d . . .
H1 H 0.4483 0.1192 0.5335 0.034 Uiso 1 1 calc R . .
C4 C 0.6280(2) 0.08550(12) 0.51928(10) 0.0298(5) Uani 1 1 d . . .
H2 H 0.6310 0.0341 0.5475 0.036 Uiso 1 1 calc R . .
C5 C 0.73202(19) 0.10882(12) 0.48699(10) 0.0261(5) Uani 1 1 d . . .
H3 H 0.8062 0.0735 0.4932 0.031 Uiso 1 1 calc R . .
C6 C 0.72893(18) 0.18430(11) 0.44517(9) 0.0214(5) Uani 1 1 d . . .
C7 C 0.69610(18) 0.30534(11) 0.32004(10) 0.0201(4) Uani 1 1 d . . .
C8 C 0.80608(18) 0.25293(11) 0.33378(10) 0.0217(5) Uani 1 1 d . . .
C9 C 0.88065(19) 0.24083(12) 0.27825(10) 0.0275(5) Uani 1 1 d . . .
H4 H 0.9542 0.2050 0.2873 0.033 Uiso 1 1 calc R . .
C10 C 0.84776(19) 0.28105(13) 0.20966(10) 0.0307(5) Uani 1 1 d . . .
H5 H 0.9001 0.2737 0.1724 0.037 Uiso 1 1 calc R . .
C11 C 0.73932(19) 0.33169(12) 0.19541(10) 0.0280(5) Uani 1 1 d . . .
H6 H 0.7173 0.3586 0.1482 0.034 Uiso 1 1 calc R . .
C12 C 0.66184(18) 0.34379(11) 0.24950(10) 0.0217(5) Uani 1 1 d . . .
C13 C 0.46280(18) 0.33249(11) 0.34481(10) 0.0201(4) Uani 1 1 d . . .
C14 C 0.43327(18) 0.36514(11) 0.27140(10) 0.0207(4) Uani 1 1 d . . .
C15 C 0.30643(18) 0.36647(11) 0.23519(10) 0.0235(5) Uani 1 1 d . . .
H7 H 0.2869 0.3886 0.1859 0.028 Uiso 1 1 calc R . .
C16 C 0.20901(19) 0.33618(11) 0.26986(10) 0.0243(5) Uani 1 1 d . . .
H8 H 0.1231 0.3369 0.2442 0.029 Uiso 1 1 calc R . .
C17 C 0.23576(18) 0.30463(11) 0.34203(10) 0.0239(5) Uani 1 1 d . . .
H9 H 0.1680 0.2844 0.3658 0.029 Uiso 1 1 calc R . .
C18 C 0.36190(18) 0.30254(11) 0.37980(10) 0.0217(5) Uani 1 1 d . . .
C19 C 0.84651(18) 0.21348(11) 0.41187(10) 0.0224(5) Uani 1 1 d . . .
C20 C 0.94271(19) 0.14037(12) 0.41059(11) 0.0304(5) Uani 1 1 d . . .
H10 H 0.9700 0.1189 0.4614 0.046 Uiso 1 1 calc R . .
H11 H 1.0176 0.1616 0.3907 0.046 Uiso 1 1 calc R . .
H12 H 0.9022 0.0939 0.3789 0.046 Uiso 1 1 calc R . .
C21 C 0.9146(2) 0.28415(13) 0.46358(11) 0.0248(5) Uani 1 1 d . . .
H13 H 0.9486(18) 0.2604(11) 0.5151(10) 0.037 Uiso 1 1 d . . .
H14 H 0.8520(18) 0.3341(12) 0.4695(10) 0.037 Uiso 1 1 d . . .
H15 H 0.9902(18) 0.3051(12) 0.4439(10) 0.037 Uiso 1 1 d . . .
C22 C 0.54225(18) 0.40153(11) 0.23473(10) 0.0224(5) Uani 1 1 d . . .
C23 C 0.5792(2) 0.49026(13) 0.27034(12) 0.0262(5) Uani 1 1 d . . .
H16 H 0.5040(19) 0.5286(12) 0.2592(10) 0.039 Uiso 1 1 d . . .
H17 H 0.6544(19) 0.5156(12) 0.2522(10) 0.039 Uiso 1 1 d . . .
H18 H 0.6065(18) 0.4853(11) 0.3261(10) 0.039 Uiso 1 1 d . . .
C24 C 0.49861(19) 0.41637(12) 0.15047(10) 0.0282(5) Uani 1 1 d . . .
H19 H 0.4736 0.3615 0.1260 0.042 Uiso 1 1 calc R . .
H20 H 0.5693 0.4414 0.1290 0.042 Uiso 1 1 calc R . .
H21 H 0.4252 0.4556 0.1429 0.042 Uiso 1 1 calc R . .
C25 C 0.39424(18) 0.26993(12) 0.46061(10) 0.0248(5) Uani 1 1 d . . .
C26 C 0.27978(19) 0.22452(13) 0.48545(10) 0.0333(5) Uani 1 1 d . . .
H22 H 0.2062 0.2636 0.4798 0.050 Uiso 1 1 calc R . .
H23 H 0.3025 0.2075 0.5379 0.050 Uiso 1 1 calc R . .
H24 H 0.2575 0.1735 0.4546 0.050 Uiso 1 1 calc R . .
C27 C 0.4244(2) 0.34912(14) 0.51198(12) 0.0302(5) Uani 1 1 d . . .
H25 H 0.3485(19) 0.3880(12) 0.5073(10) 0.045 Uiso 1 1 d . . .
H26 H 0.496(2) 0.3816(12) 0.4996(11) 0.045 Uiso 1 1 d . . .
H27 H 0.4456(18) 0.3293(12) 0.5663(11) 0.045 Uiso 1 1 d . . .
F1 F 0.65818(9) 0.39676(6) 0.42861(5) 0.0237(3) Uani 1 1 d . . .
S1A S 0.45327(5) 0.11471(3) 0.19051(3) 0.02272(19) Uani 0.9070(15) 1 d P A 1
N1 N 0.42873(16) 0.04976(10) 0.26026(9) 0.0308(4) Uani 1 1 d . . .
C28 C 0.3229(2) 0.08229(13) 0.29633(11) 0.0354(5) Uani 1 1 d . A .
H28 H 0.2469 0.0919 0.2584 0.053 Uiso 1 1 calc R . .
H29 H 0.3488 0.1364 0.3218 0.053 Uiso 1 1 calc R . .
H30 H 0.3029 0.0401 0.3327 0.053 Uiso 1 1 calc R . .
C29 C 0.5451(2) 0.03329(14) 0.31586(11) 0.0398(6) Uani 1 1 d . A .
H31 H 0.6128 0.0102 0.2907 0.060 Uiso 1 1 calc R . .
H32 H 0.5251 -0.0083 0.3527 0.060 Uiso 1 1 calc R . .
H33 H 0.5744 0.0870 0.3410 0.060 Uiso 1 1 calc R . .
N2 N 0.56469(15) 0.05990(10) 0.16091(8) 0.0274(4) Uani 1 1 d . . .
C30 C 0.6389(2) 0.11079(15) 0.11508(12) 0.0499(7) Uani 1 1 d . A .
H34 H 0.7243 0.0855 0.1174 0.075 Uiso 1 1 calc R . .
H35 H 0.6472 0.1697 0.1340 0.075 Uiso 1 1 calc R . .
H36 H 0.5945 0.1111 0.0633 0.075 Uiso 1 1 calc R . .
C31 C 0.5502(2) -0.03019(13) 0.13855(12) 0.0426(6) Uani 1 1 d . A 1
H37 H 0.5021 -0.0339 0.0877 0.064 Uiso 1 1 calc R A 1
H38 H 0.5036 -0.0609 0.1728 0.064 Uiso 1 1 calc R A 1
H39 H 0.6351 -0.0561 0.1402 0.064 Uiso 1 1 calc R A 1
N3 N 0.31709(15) 0.11020(10) 0.13562(8) 0.0308(4) Uani 1 1 d . . .
C32 C 0.2510(2) 0.19147(12) 0.11817(11) 0.0345(5) Uani 1 1 d . A .
H40 H 0.2163 0.1936 0.0648 0.052 Uiso 1 1 calc R . .
H41 H 0.3116 0.2388 0.1310 0.052 Uiso 1 1 calc R . .
H42 H 0.1808 0.1966 0.1469 0.052 Uiso 1 1 calc R . .
C33 C 0.2404(2) 0.03330(12) 0.11370(11) 0.0369(6) Uani 1 1 d . A 1
H43 H 0.1591 0.0370 0.1327 0.055 Uiso 1 1 calc R A 1
H44 H 0.2878 -0.0176 0.1345 0.055 Uiso 1 1 calc R A 1
H45 H 0.2231 0.0290 0.0592 0.055 Uiso 1 1 calc R A 1
S1B S 0.4173(7) 0.0304(5) 0.1883(4) 0.061(3) Uani 0.0930(15) 1 d P A 2

loop_
_atom_site_aniso_label
_atom_site_aniso_U_11
_atom_site_aniso_U_22
_atom_site_aniso_U_33
_atom_site_aniso_U_23
_atom_site_aniso_U_13
_atom_site_aniso_U_12
B1 0.0227(13) 0.0194(11) 0.0200(12) -0.0041(10) 0.0020(10) -0.0030(10)
C1 0.0234(11) 0.0236(10) 0.0142(10) -0.0033(8) -0.0015(9) -0.0045(9)
C2 0.0248(12) 0.0259(11) 0.0150(10) -0.0019(9) -0.0015(9) -0.0034(9)
C3 0.0285(13) 0.0331(12) 0.0220(11) 0.0046(9) 0.0011(10) -0.0085(10)
C4 0.0360(13) 0.0254(11) 0.0251(11) 0.0065(9) -0.0037(10) -0.0066(10)
C5 0.0261(12) 0.0251(11) 0.0234(11) 0.0007(9) -0.0068(9) -0.0002(10)
C6 0.0246(12) 0.0209(10) 0.0166(10) -0.0030(8) -0.0027(9) -0.0032(9)
C7 0.0227(11) 0.0156(10) 0.0212(10) -0.0027(8) 0.0009(9) -0.0054(9)
C8 0.0230(11) 0.0200(10) 0.0212(11) -0.0056(8) 0.0011(9) -0.0038(9)
C9 0.0235(12) 0.0301(12) 0.0278(12) -0.0053(10) 0.0007(10) 0.0031(10)
C10 0.0296(13) 0.0409(13) 0.0228(11) -0.0058(10) 0.0081(10) -0.0009(11)
C11 0.0303(13) 0.0323(12) 0.0207(11) -0.0001(9) 0.0021(10) -0.0006(10)
C12 0.0239(12) 0.0194(10) 0.0217(11) -0.0032(9) 0.0039(9) -0.0041(9)
C13 0.0256(12) 0.0154(10) 0.0194(10) -0.0039(8) 0.0036(9) 0.0016(9)
C14 0.0242(12) 0.0160(10) 0.0215(10) -0.0028(8) 0.0023(9) 0.0006(9)
C15 0.0275(12) 0.0212(11) 0.0209(11) -0.0009(9) 0.0012(9) 0.0009(9)
C16 0.0198(11) 0.0242(11) 0.0268(11) -0.0029(9) -0.0023(9) 0.0015(9)
C17 0.0225(12) 0.0238(11) 0.0265(11) -0.0022(9) 0.0073(10) -0.0001(9)
C18 0.0235(12) 0.0199(10) 0.0216(10) -0.0031(8) 0.0037(9) 0.0004(9)
C19 0.0229(11) 0.0189(10) 0.0247(11) -0.0016(9) 0.0017(9) -0.0008(9)
C20 0.0315(13) 0.0270(11) 0.0314(12) -0.0013(9) 0.0020(10) 0.0039(10)
C21 0.0239(12) 0.0262(12) 0.0225(11) -0.0007(9) -0.0011(10) -0.0043(10)
C22 0.0272(12) 0.0222(11) 0.0175(10) 0.0009(8) 0.0026(9) -0.0017(9)
C23 0.0278(13) 0.0218(11) 0.0281(12) 0.0006(9) 0.0020(11) -0.0034(10)
C24 0.0310(13) 0.0284(11) 0.0244(11) 0.0017(9) 0.0024(10) -0.0022(10)
C25 0.0242(12) 0.0297(11) 0.0211(11) 0.0014(9) 0.0052(9) -0.0025(10)
C26 0.0299(13) 0.0466(13) 0.0237(11) 0.0062(10) 0.0061(10) -0.0008(11)
C27 0.0293(14) 0.0367(13) 0.0249(12) -0.0030(10) 0.0051(11) 0.0021(11)
F1 0.0273(6) 0.0219(6) 0.0213(6) -0.0028(5) 0.0023(5) -0.0017(5)
S1A 0.0257(3) 0.0172(3) 0.0234(3) 0.0002(2) -0.0012(2) -0.0020(3)
N1 0.0323(11) 0.0397(11) 0.0193(9) 0.0032(8) 0.0005(8) 0.0052(9)
C28 0.0430(14) 0.0349(12) 0.0294(12) -0.0002(10) 0.0092(11) 0.0018(11)
C29 0.0415(14) 0.0470(14) 0.0272(12) 0.0045(11) -0.0055(11) 0.0063(12)
N2 0.0279(10) 0.0253(9) 0.0298(9) 0.0056(8) 0.0067(8) -0.0007(8)
C30 0.0338(14) 0.0549(16) 0.0600(16) 0.0238(13) 0.0052(13) 0.0014(12)
C31 0.0414(15) 0.0365(14) 0.0486(14) -0.0065(11) 0.0033(12) 0.0074(11)
N3 0.0309(11) 0.0297(10) 0.0285(9) 0.0009(8) -0.0049(8) 0.0020(8)
C32 0.0370(13) 0.0298(12) 0.0366(13) -0.0018(10) 0.0056(11) 0.0019(11)
C33 0.0429(14) 0.0276(12) 0.0387(13) 0.0041(10) 0.0024(11) -0.0010(11)
S1B 0.060(6) 0.046(5) 0.074(6) -0.001(4) 0.004(4) 0.005(4)

loop_
_atom_type_symbol
_atom_type_description
_atom_type_scat_dispersion_real
_atom_type_scat_dispersion_imag
_atom_type_scat_source
C C 0.0033 0.0016 'International Tables Vol C Tables 4.2.6.8 and 6.1.1.4'
H H 0.0000 0.0000 'International Tables Vol C Tables 4.2.6.8 and 6.1.1.4'
B B 0.0013 0.0007 'International Tables Vol C Tables 4.2.6.8 and 6.1.1.4'
F F 0.0171 0.0103 'International Tables Vol C Tables 4.2.6.8 and 6.1.1.4'
N N 0.0061 0.0033 'International Tables Vol C Tables 4.2.6.8 and 6.1.1.4'
S S 0.1246 0.1234 'International Tables Vol C Tables 4.2.6.8 and 6.1.1.4'

loop_
_geom_angle_atom_site_label_1
_geom_angle_atom_site_label_2
_geom_angle_atom_site_label_3
_geom_angle
F1 B1 C7 108.95(15)
F1 B1 C13 111.34(15)
C7 B1 C13 108.97(15)
F1 B1 C1 110.00(14)
C7 B1 C1 109.02(16)
C13 B1 C1 108.52(16)
C6 C1 C2 119.30(17)
C6 C1 B1 120.34(17)
C2 C1 B1 120.22(17)
C3 C2 C1 119.69(18)
C3 C2 C25 121.38(18)
C1 C2 C25 118.93(16)
C4 C3 C2 120.37(19)
C5 C4 C3 120.67(18)
C4 C5 C6 120.34(19)
C5 C6 C1 119.62(18)
C5 C6 C19 121.01(17)
C1 C6 C19 119.30(16)
C12 C7 C8 119.26(18)
C12 C7 B1 120.27(17)
C8 C7 B1 120.46(16)
C9 C8 C7 119.95(17)
C9 C8 C19 120.66(17)
C7 C8 C19 119.31(17)
C10 C9 C8 120.18(18)
C11 C10 C9 120.25(19)
C10 C11 C12 120.78(18)
C11 C12 C7 119.54(18)
C11 C12 C22 121.19(16)
C7 C12 C22 119.22(17)
C18 C13 C14 118.71(17)
C18 C13 B1 120.66(16)
C14 C13 B1 120.27(17)
C15 C14 C13 119.77(18)
C15 C14 C22 121.52(16)
C13 C14 C22 118.67(16)
C16 C15 C14 120.84(17)
C15 C16 C17 120.30(18)
C16 C17 C18 120.19(19)
C17 C18 C13 120.19(17)
C17 C18 C25 121.38(18)
C13 C18 C25 118.41(16)
C20 C19 C6 111.56(15)
C20 C19 C8 111.52(15)
C6 C19 C8 111.22(15)
C20 C19 C21 107.26(15)
C6 C19 C21 107.25(15)
C8 C19 C21 107.78(15)
C14 C22 C12 111.23(15)
C14 C22 C24 111.42(15)
C12 C22 C24 111.29(15)
C14 C22 C23 107.73(16)
C12 C22 C23 107.85(15)
C24 C22 C23 107.10(15)
C26 C25 C2 111.54(16)
C26 C25 C18 111.89(15)
C2 C25 C18 110.20(15)
C26 C25 C27 106.51(16)
C2 C25 C27 108.87(16)
C18 C25 C27 107.65(15)
B1 F1 H14 92.5(5)
B1 F1 H18 91.3(5)
H14 F1 H18 126.8(7)
B1 F1 H26 90.3(5)
H14 F1 H26 118.7(7)
H18 F1 H26 114.3(7)
N3 S1A N2 113.30(8)
N3 S1A N1 102.01(9)
N2 S1A N1 98.32(8)
S1B N1 C28 124.3(4)
S1B N1 C29 124.2(4)
C28 N1 C29 111.18(15)
S1B N1 S1A 52.6(3)
C28 N1 S1A 110.59(13)
C29 N1 S1A 113.99(13)
C31 N2 C30 113.75(17)
C31 N2 S1A 123.43(14)
C30 N2 S1A 112.93(13)
C31 N2 S1B 76.8(3)
C30 N2 S1B 151.2(3)
S1A N2 S1B 47.3(2)
C32 N3 C33 115.43(15)
C32 N3 S1A 116.34(13)
C33 N3 S1A 126.95(13)
C32 N3 S1B 159.1(3)
C33 N3 S1B 80.2(3)
S1A N3 S1B 46.8(2)
N1 S1B N2 106.1(5)
N1 S1B N3 108.4(5)
N2 S1B N3 97.9(4)

loop_
_geom_bond_atom_site_label_1
_geom_bond_atom_site_label_2
_geom_bond_distance
B1 F1 1.492(2)
B1 C7 1.604(3)
B1 C13 1.606(3)
B1 C1 1.610(3)
C1 C6 1.407(2)
C1 C2 1.410(3)
C2 C3 1.395(2)
C2 C25 1.539(3)
C3 C4 1.380(3)
C4 C5 1.379(3)
C5 C6 1.399(2)
C6 C19 1.539(3)
C7 C12 1.408(2)
C7 C8 1.409(2)
C8 C9 1.393(2)
C8 C19 1.542(2)
C9 C10 1.388(2)
C10 C11 1.381(3)
C11 C12 1.393(2)
C12 C22 1.539(3)
C13 C18 1.409(3)
C13 C14 1.414(2)
C14 C15 1.392(2)
C14 C22 1.532(3)
C15 C16 1.377(3)
C16 C17 1.386(2)
C17 C18 1.395(2)
C18 C25 1.539(2)
C19 C20 1.531(2)
C19 C21 1.547(2)
C22 C24 1.543(2)
C22 C23 1.551(3)
C25 C26 1.533(3)
C25 C27 1.550(3)
F1 H14 2.280(19)
F1 H18 2.312(19)
F1 H26 2.32(2)
S1A N3 1.6116(16)
S1A N2 1.6179(17)
S1A N1 1.6767(17)
N1 S1B 1.328(8)
N1 C28 1.477(2)
N1 C29 1.479(2)
N2 C31 1.464(2)
N2 C30 1.468(2)
N2 S1B 1.773(8)
N3 C32 1.457(2)
N3 C33 1.465(2)
N3 S1B 1.804(7)
